data_1510145
loop_
_publ_author_name
'Seppelt, K.'
'Hwang, I.-C.'

_publ_section_title
;
 Gold pentafluoride: structure and fluoride ion affinity
;
_journal_name_full 'Angew. Chem. Int. ed.'
_journal_page_first 3690
_journal_page_last 3693
_journal_paper_doi 10.1002/1521-3773(20011001)40:19<3690::AID-ANIE3690>3.0.CO;2-5
_journal_volume 40
_journal_year 2001
_chemical_formula_sum 'Au F5'
_space_group_IT_number 62
_symmetry_space_group_name_Hall '-P 2ac 2n'
_symmetry_space_group_name_H-M 'P n m a'
_cell_angle_alpha 90
_cell_angle_beta 90
_cell_angle_gamma 90
_cell_formula_units_Z 8
_cell_length_a 9.366
_cell_length_b 15.052
_cell_length_c 4.84
_cell_volume 682.329
_citation_journal_id_ASTM ACIEF5
_cod_data_source_file gold_201.cif
_cod_data_source_block Au1F5
_cod_original_cell_volume 682.3289
_cod_original_formula_sum 'Au1 F5'
_cod_database_code 1510145

loop_
_symmetry_equiv_pos_as_xyz
x,y,z
-x+1/2,-y,z+1/2
x+1/2,-y+1/2,-z+1/2
-x,y+1/2,-z
-x,-y,-z
x-1/2,y,-z-1/2
-x-1/2,y-1/2,z-1/2
x,-y-1/2,z

loop_
_atom_site_label
_atom_site_type_symbol
_atom_site_fract_x
_atom_site_fract_y
_atom_site_fract_z
_atom_site_occupancy
_atom_site_U_iso_or_equiv
F5 F-1 0.236 0.4431 -0.0922 1 0.0
F1 F-1 0.2567 0.3506 0.3714 1 0.0
F3 F-1 0.024 0.25 0.2371 1 0.0
Au1 Au+5 0.1279 0.35414 0.07064 1 0.0
F6 F-1 0.0248 0.4448 0.2461 1 0.0
F2 F-1 0.2333 0.25 -0.1012 1 0.0
F4 F-1 -0.0009 0.3544 -0.2329 1 0.0
